data_7714298
loop_
_publ_author_name
'Aman, Michal'
'Dost\'al, Libor'
'R\%u\<zi\<cka, Ale\<s'
'Ruzickova, Zdenka'
'Jambor, Roman'

_publ_section_title
;
 B-substituted group 1 phosphides: Synthesis and reactivity
;
_journal_name_full 'Dalton Transactions'
_journal_paper_doi 10.1039/D3DT02568C
_journal_year 2023
_chemical_formula_moiety 'C72 H98 B2 Na2 O6 P2'
_chemical_formula_sum 'C72 H98 B2 Na2 O6 P2'
_chemical_formula_weight 1189.04
_space_group_crystal_system monoclinic
_space_group_IT_number 14
_space_group_name_Hall '-P 2yn'
_space_group_name_H-M_alt 'P 1 21/n 1'
_atom_sites_solution_hydrogens geom
_audit_creation_method 'APEX3 v2016.5-0'
_audit_update_record
;
2023-06-06 deposited with the CCDC.	2023-10-18 downloaded from the CCDC.
;
_cell_angle_alpha 90
_cell_angle_beta 106.105(2)
_cell_angle_gamma 90
_cell_formula_units_Z 2
_cell_length_a 12.4520(5)
_cell_length_b 21.9900(7)
_cell_length_c 12.6888(5)
_cell_measurement_reflns_used 112628
_cell_measurement_temperature 150(2)
_cell_measurement_theta_max 27.5
_cell_measurement_theta_min 1
_cell_volume 3338.1(2)
_computing_structure_refinement 'SHELXL-2019/1 (Sheldrick, 2019)'
_diffrn_ambient_temperature 150(2)
_diffrn_detector_area_resol_mean 10.4167
_diffrn_measured_fraction_theta_full 0.998
_diffrn_measured_fraction_theta_max 0.997
_diffrn_measurement_device_type 'Bruker D8 - Venture'
_diffrn_measurement_method '\f and \w scans to fill the Ewald sphere'
_diffrn_radiation_type MoK\a
_diffrn_radiation_wavelength 0.71073
_diffrn_reflns_av_R_equivalents 0.0588
_diffrn_reflns_av_unetI/netI 0.0214
_diffrn_reflns_Laue_measured_fraction_full 0.998
_diffrn_reflns_Laue_measured_fraction_max 0.997
_diffrn_reflns_limit_h_max 16
_diffrn_reflns_limit_h_min -16
_diffrn_reflns_limit_k_max 28
_diffrn_reflns_limit_k_min -28
_diffrn_reflns_limit_l_max 16
_diffrn_reflns_limit_l_min -16
_diffrn_reflns_number 110937
_diffrn_reflns_point_group_measured_fraction_full 0.998
_diffrn_reflns_point_group_measured_fraction_max 0.997
_diffrn_reflns_theta_full 25.242
_diffrn_reflns_theta_max 27.541
_diffrn_reflns_theta_min 2.495
_diffrn_source 'sealed X-ray tube'
_exptl_absorpt_coefficient_mu 0.129
_exptl_absorpt_correction_T_max 0.7456
_exptl_absorpt_correction_T_min 0.6448
_exptl_absorpt_correction_type multi-scan
_exptl_absorpt_process_details
;
SADABS-2016/2 - Bruker AXS area detector
scaling and absorption correction
Reference: Krause, L., Herbst-Irmer, R., Sheldrick G.M. & Stalke D.,
 J. Appl. Cryst. 48 (2015) 3-10.
;
_exptl_crystal_colour colourless
_exptl_crystal_density_diffrn 1.183
_exptl_crystal_description block
_exptl_crystal_F_000 1280
_exptl_crystal_size_max 0.542
_exptl_crystal_size_mid 0.450
_exptl_crystal_size_min 0.448
_refine_diff_density_max 0.973
_refine_diff_density_min -0.502
_refine_diff_density_rms 0.050
_refine_ls_extinction_method none
_refine_ls_goodness_of_fit_ref 1.036
_refine_ls_hydrogen_treatment constr
_refine_ls_matrix_type full
_refine_ls_number_parameters 379
_refine_ls_number_reflns 7689
_refine_ls_number_restraints 353
_refine_ls_restrained_S_all 1.035
_refine_ls_R_factor_all 0.0612
_refine_ls_R_factor_gt 0.0493
_refine_ls_shift/su_max 0.001
_refine_ls_shift/su_mean 0.000
_refine_ls_structure_factor_coef Fsqd
_refine_ls_weighting_details 'w=1/[\s^2^(Fo^2^)+(0.0473P)^2^+2.8035P] where P=(Fo^2^+2Fc^2^)/3'
_refine_ls_weighting_scheme calc
_refine_ls_wR_factor_gt 0.1135
_refine_ls_wR_factor_ref 0.1205
_reflns_Friedel_coverage 0.000
_reflns_number_gt 6481
_reflns_number_total 7689
_reflns_threshold_expression 'I > 2\s(I)'
_cod_data_source_file d3dt02568c7.cif
_cod_data_source_block 7
_cod_original_sg_symbol_H-M 'P 21/n'
_cod_database_code 7714298
_shelx_shelxl_version_number 2019/1
_shelx_space_group_comment
;
The symmetry employed for this shelxl refinement is uniquely defined
by the following loop, which should always be used as a source of
symmetry information in preference to the above space-group names.
They are only intended as comments.
;
_exptl_absorpt_special_details
;
The ratio of minimum to maximum
apparent transmission was 0.865
;

loop_
_space_group_symop_operation_xyz
'x, y, z'
'-x+1/2, y+1/2, -z+1/2'
'-x, -y, -z'
'x-1/2, -y-1/2, z-1/2'

loop_
_atom_site_label
_atom_site_type_symbol
_atom_site_fract_x
_atom_site_fract_y
_atom_site_fract_z
_atom_site_U_iso_or_equiv
_atom_site_adp_type
_atom_site_occupancy
_atom_site_site_symmetry_order
_atom_site_calc_flag
_atom_site_refinement_flags_posn
_atom_site_refinement_flags_adp
_atom_site_refinement_flags_occupancy
_atom_site_disorder_assembly
_atom_site_disorder_group
P1 P 0.67132(3) 0.59981(2) 0.61092(3) 0.01564(10) Uani 1 1 d . . . . .
B1 B 0.72315(14) 0.66541(8) 0.52667(14) 0.0179(3) Uani 1 1 d . . . . .
Na1 Na 0.43942(5) 0.54937(3) 0.40969(5) 0.02310(15) Uani 1 1 d . . . . .
O1 O 0.59201(9) 0.54913(5) 0.55407(9) 0.0203(2) Uani 1 1 d . . . . .
C1 C 0.80977(13) 0.57335(7) 0.68460(13) 0.0198(3) Uani 1 1 d . . . . .
O2 O 0.42064(12) 0.55908(6) 0.22396(11) 0.0368(3) Uani 1 1 d . . . . .
C2 C 0.89074(13) 0.61668(7) 0.67350(13) 0.0210(3) Uani 1 1 d . . . . .
C3 C 0.85189(13) 0.66771(7) 0.60270(13) 0.0210(3) Uani 1 1 d . . . . .
O3 O 0.29811(11) 0.60695(6) 0.45136(13) 0.0378(3) Uani 1 1 d . . . . .
C4 C 0.93143(15) 0.71098(9) 0.59977(15) 0.0295(4) Uani 1 1 d . . . . .
H4 H 0.909308 0.746388 0.556255 0.035 Uiso 1 1 calc R U . . .
C5 C 1.04515(16) 0.70407(10) 0.65987(16) 0.0376(5) Uani 1 1 d . . . . .
H5 H 1.097225 0.734877 0.655494 0.045 Uiso 1 1 calc R U . . .
C7 C 1.00454(14) 0.60860(9) 0.73358(14) 0.0278(4) Uani 1 1 d . . . . .
C6 C 1.08149(15) 0.65430(10) 0.72371(16) 0.0363(5) Uani 1 1 d . . . . .
H6 H 1.158465 0.650205 0.761655 0.044 Uiso 1 1 calc R U . . .
C9 C 0.95426(16) 0.51436(9) 0.80774(16) 0.0357(4) Uani 1 1 d . . . . .
H9 H 0.976021 0.479184 0.851972 0.043 Uiso 1 1 calc R U . . .
C8 C 1.03311(15) 0.55625(10) 0.80034(16) 0.0350(4) Uani 1 1 d . . . . .
H8 H 1.108770 0.550038 0.840952 0.042 Uiso 1 1 calc R U . . .
C10 C 0.84062(15) 0.52304(8) 0.75004(15) 0.0279(4) Uani 1 1 d . . . . .
H10 H 0.785969 0.494230 0.756532 0.034 Uiso 1 1 calc R U . . .
C11 C 0.61932(13) 0.62845(7) 0.72281(13) 0.0194(3) Uani 1 1 d . . . . .
C12 C 0.69078(16) 0.64685(8) 0.82290(14) 0.0275(4) Uani 1 1 d . . . . .
H12 H 0.769158 0.641364 0.836914 0.033 Uiso 1 1 calc R U . . .
C13 C 0.64818(19) 0.67314(10) 0.90222(16) 0.0397(5) Uani 1 1 d . . . . .
H13 H 0.697512 0.685536 0.970238 0.048 Uiso 1 1 calc R U . . .
C14 C 0.5349(2) 0.68132(11) 0.88283(19) 0.0480(6) Uani 1 1 d . . . . .
H14 H 0.506165 0.700008 0.936826 0.058 Uiso 1 1 calc R U . . .
C15 C 0.46306(18) 0.66236(11) 0.78484(19) 0.0438(5) Uani 1 1 d . . . . .
H15 H 0.384713 0.667465 0.771954 0.053 Uiso 1 1 calc R U . . .
C16 C 0.50475(15) 0.63583(8) 0.70492(15) 0.0288(4) Uani 1 1 d . . . . .
H16 H 0.454787 0.622670 0.637777 0.035 Uiso 1 1 calc R U . . .
C17 C 0.65134(14) 0.72869(7) 0.51403(13) 0.0211(3) Uani 1 1 d . . . . .
H17 H 0.681207 0.755238 0.464701 0.025 Uiso 1 1 calc R U . . .
C18 C 0.66119(16) 0.76629(7) 0.61813(15) 0.0279(4) Uani 1 1 d . . . . .
H18A H 0.740942 0.775308 0.653613 0.033 Uiso 1 1 calc R U . . .
H18B H 0.632278 0.742206 0.670275 0.033 Uiso 1 1 calc R U . . .
C19 C 0.59586(19) 0.82618(8) 0.59263(18) 0.0388(5) Uani 1 1 d . . . . .
H19A H 0.603963 0.849161 0.661488 0.047 Uiso 1 1 calc R U . . .
H19B H 0.627066 0.851287 0.543429 0.047 Uiso 1 1 calc R U . . .
C20 C 0.47300(18) 0.81410(10) 0.53827(18) 0.0416(5) Uani 1 1 d . . . . .
H20A H 0.432591 0.853227 0.521061 0.050 Uiso 1 1 calc R U . . .
H20B H 0.440536 0.791235 0.589264 0.050 Uiso 1 1 calc R U . . .
C21 C 0.45865(17) 0.77769(9) 0.43324(17) 0.0354(4) Uani 1 1 d . . . . .
H21A H 0.482495 0.802780 0.378976 0.042 Uiso 1 1 calc R U . . .
H21B H 0.378659 0.767561 0.401899 0.042 Uiso 1 1 calc R U . . .
C22 C 0.52715(14) 0.71904(8) 0.45421(14) 0.0270(4) Uani 1 1 d . . . . .
H22A H 0.521296 0.698938 0.383017 0.032 Uiso 1 1 calc R U . . .
H22B H 0.494407 0.691257 0.498365 0.032 Uiso 1 1 calc R U . . .
C23 C 0.71896(13) 0.63591(8) 0.40481(13) 0.0217(3) Uani 1 1 d . . . . .
H23 H 0.639462 0.624557 0.368803 0.026 Uiso 1 1 calc R U . . .
C24 C 0.75392(17) 0.68125(9) 0.32904(14) 0.0325(4) Uani 1 1 d . . . . .
H24A H 0.707450 0.718320 0.322729 0.039 Uiso 1 1 calc R U . . .
H24B H 0.832760 0.693121 0.362265 0.039 Uiso 1 1 calc R U . . .
C25 C 0.74197(19) 0.65568(11) 0.21447(16) 0.0414(5) Uani 1 1 d . . . . .
H25A H 0.661809 0.648738 0.177455 0.050 Uiso 1 1 calc R U . . .
H25B H 0.770226 0.685963 0.170945 0.050 Uiso 1 1 calc R U . . .
C26 C 0.80535(17) 0.59640(10) 0.21729(16) 0.0371(4) Uani 1 1 d . . . . .
H26A H 0.787621 0.578970 0.142498 0.044 Uiso 1 1 calc R U . . .
H26B H 0.886721 0.604445 0.242062 0.044 Uiso 1 1 calc R U . . .
C27 C 0.7744(2) 0.55105(10) 0.29422(19) 0.0486(6) Uani 1 1 d . . . . .
H27A H 0.822078 0.514458 0.300489 0.058 Uiso 1 1 calc R U . . .
H27B H 0.695621 0.538364 0.263448 0.058 Uiso 1 1 calc R U . . .
C28 C 0.7894(2) 0.57852(9) 0.40807(16) 0.0374(5) Uani 1 1 d . . . . .
H28A H 0.869215 0.588640 0.440552 0.045 Uiso 1 1 calc R U . . .
H28B H 0.768067 0.547940 0.455885 0.045 Uiso 1 1 calc R U . . .
C29 C 0.3924(2) 0.61514(10) 0.16636(19) 0.0508(6) Uani 1 1 d . . . . .
H29A H 0.455886 0.643900 0.187950 0.061 Uiso 1 1 calc R U . . .
H29B H 0.326933 0.633799 0.183675 0.061 Uiso 1 1 calc R U . . .
C30 C 0.3658(3) 0.60140(14) 0.0466(2) 0.0685(8) Uani 1 1 d . . . . .
H30A H 0.297932 0.623532 0.005271 0.082 Uiso 1 1 calc R U . . .
H30B H 0.428777 0.612869 0.017286 0.082 Uiso 1 1 calc R U . . .
C31 C 0.3475(3) 0.53676(16) 0.0395(2) 0.0832(10) Uani 1 1 d . . . . .
H31A H 0.367608 0.519535 -0.024599 0.100 Uiso 1 1 calc R U . . .
H31B H 0.268521 0.526851 0.033576 0.100 Uiso 1 1 calc R U . . .
C32 C 0.4240(3) 0.51289(11) 0.1456(2) 0.0562(6) Uani 1 1 d . . . . .
H32A H 0.396512 0.473616 0.166090 0.067 Uiso 1 1 calc R U . . .
H32B H 0.500993 0.507305 0.139550 0.067 Uiso 1 1 calc R U . . .
C33 C 0.2428(2) 0.57923(12) 0.5241(3) 0.0605(7) Uani 1 1 d . . . . .
H33A H 0.262675 0.600313 0.595854 0.073 Uiso 1 1 calc R U . . .
H33B H 0.264283 0.535905 0.536135 0.073 Uiso 1 1 calc R U . . .
C34 C 0.1208(2) 0.58501(13) 0.4694(2) 0.0585(7) Uani 1 1 d . . . . .
H34A H 0.077413 0.587337 0.523904 0.070 Uiso 1 1 calc R U . . .
H34B H 0.093099 0.550470 0.419210 0.070 Uiso 1 1 calc R U . . .
C35 C 0.1145(2) 0.64419(19) 0.4068(2) 0.0789(10) Uani 1 1 d . . . . .
H35A H 0.078596 0.676333 0.439866 0.095 Uiso 1 1 calc R U . . .
H35B H 0.071251 0.638805 0.329111 0.095 Uiso 1 1 calc R U . . .
C36 C 0.2357(2) 0.66058(12) 0.4155(2) 0.0542(6) Uani 1 1 d . . . . .
H36A H 0.243682 0.673631 0.343357 0.065 Uiso 1 1 calc R U . . .
H36B H 0.261578 0.693940 0.468907 0.065 Uiso 1 1 calc R U . . .

loop_
_atom_site_aniso_label
_atom_site_aniso_U_11
_atom_site_aniso_U_22
_atom_site_aniso_U_33
_atom_site_aniso_U_23
_atom_site_aniso_U_13
_atom_site_aniso_U_12
P1 0.01374(18) 0.01596(18) 0.01688(18) -0.00252(14) 0.00371(14) -0.00205(14)
B1 0.0176(8) 0.0183(8) 0.0191(8) -0.0015(6) 0.0070(6) -0.0034(6)
Na1 0.0222(3) 0.0216(3) 0.0228(3) 0.0004(2) 0.0017(3) -0.0010(2)
O1 0.0187(5) 0.0188(5) 0.0220(6) -0.0038(4) 0.0034(4) -0.0042(4)
C1 0.0167(7) 0.0218(7) 0.0199(7) -0.0055(6) 0.0032(6) 0.0015(6)
O2 0.0492(8) 0.0330(7) 0.0267(7) 0.0074(5) 0.0082(6) 0.0034(6)
C2 0.0168(7) 0.0262(8) 0.0200(8) -0.0085(6) 0.0050(6) -0.0008(6)
C3 0.0188(7) 0.0246(8) 0.0211(8) -0.0073(6) 0.0082(6) -0.0052(6)
O3 0.0284(7) 0.0302(7) 0.0579(9) 0.0017(6) 0.0171(6) 0.0040(5)
C4 0.0291(9) 0.0332(9) 0.0288(9) -0.0080(7) 0.0122(7) -0.0129(7)
C5 0.0266(9) 0.0544(12) 0.0348(10) -0.0177(9) 0.0137(8) -0.0229(9)
C7 0.0161(7) 0.0412(10) 0.0251(8) -0.0146(7) 0.0039(6) 0.0007(7)
C6 0.0169(8) 0.0608(13) 0.0312(10) -0.0194(9) 0.0065(7) -0.0086(8)
C9 0.0342(10) 0.0349(10) 0.0319(10) -0.0014(8) -0.0008(8) 0.0142(8)
C8 0.0216(8) 0.0483(11) 0.0302(9) -0.0106(8) -0.0010(7) 0.0118(8)
C10 0.0277(9) 0.0248(8) 0.0285(9) -0.0010(7) 0.0033(7) 0.0030(7)
C11 0.0243(8) 0.0166(7) 0.0189(7) -0.0001(6) 0.0089(6) -0.0032(6)
C12 0.0325(9) 0.0277(8) 0.0230(8) -0.0047(7) 0.0088(7) -0.0068(7)
C13 0.0550(13) 0.0423(11) 0.0260(9) -0.0112(8) 0.0181(9) -0.0124(9)
C14 0.0633(14) 0.0519(13) 0.0431(12) -0.0152(10) 0.0386(11) -0.0087(11)
C15 0.0368(11) 0.0549(13) 0.0503(12) -0.0089(10) 0.0298(10) -0.0017(9)
C16 0.0254(8) 0.0351(9) 0.0288(9) -0.0023(7) 0.0126(7) -0.0016(7)
C17 0.0256(8) 0.0182(7) 0.0224(8) 0.0010(6) 0.0115(6) 0.0001(6)
C18 0.0369(10) 0.0195(8) 0.0289(9) -0.0041(7) 0.0118(7) 0.0007(7)
C19 0.0567(13) 0.0225(9) 0.0417(11) -0.0023(8) 0.0213(10) 0.0081(8)
C20 0.0482(12) 0.0353(10) 0.0479(12) 0.0066(9) 0.0243(10) 0.0182(9)
C21 0.0346(10) 0.0351(10) 0.0386(11) 0.0117(8) 0.0135(8) 0.0131(8)
C22 0.0267(9) 0.0284(9) 0.0257(8) 0.0027(7) 0.0069(7) 0.0056(7)
C23 0.0181(7) 0.0275(8) 0.0204(8) -0.0055(6) 0.0069(6) -0.0014(6)
C24 0.0456(11) 0.0335(9) 0.0212(8) 0.0038(7) 0.0139(8) 0.0076(8)
C25 0.0497(12) 0.0561(13) 0.0208(9) 0.0030(8) 0.0136(8) 0.0165(10)
C26 0.0394(10) 0.0502(12) 0.0265(9) -0.0080(8) 0.0173(8) 0.0044(9)
C27 0.0726(16) 0.0385(11) 0.0483(13) -0.0125(10) 0.0394(12) 0.0005(11)
C28 0.0612(13) 0.0273(9) 0.0334(10) 0.0011(8) 0.0294(10) 0.0084(9)
C29 0.0700(16) 0.0361(11) 0.0399(12) 0.0100(9) 0.0042(11) 0.0113(11)
C30 0.093(2) 0.0685(17) 0.0404(13) 0.0176(12) 0.0119(14) 0.0162(16)
C31 0.119(3) 0.087(2) 0.0405(14) -0.0097(14) 0.0159(16) -0.014(2)
C32 0.091(2) 0.0337(11) 0.0491(13) 0.0026(10) 0.0280(13) 0.0055(12)
C33 0.0490(14) 0.0454(13) 0.097(2) 0.0211(13) 0.0372(14) -0.0005(11)
C34 0.0394(12) 0.0781(17) 0.0649(16) -0.0376(14) 0.0261(11) -0.0223(12)
C35 0.0353(13) 0.150(3) 0.0547(16) 0.0235(18) 0.0182(12) 0.0315(16)
C36 0.0461(13) 0.0548(14) 0.0630(16) 0.0196(12) 0.0173(11) 0.0198(11)

loop_
_atom_type_symbol
_atom_type_description
_atom_type_scat_dispersion_real
_atom_type_scat_dispersion_imag
_atom_type_scat_source
C C 0.0033 0.0016 'International Tables Vol C Tables 4.2.6.8 and 6.1.1.4'
H H 0.0000 0.0000 'International Tables Vol C Tables 4.2.6.8 and 6.1.1.4'
B B 0.0013 0.0007 'International Tables Vol C Tables 4.2.6.8 and 6.1.1.4'
Na Na 0.0362 0.0249 'International Tables Vol C Tables 4.2.6.8 and 6.1.1.4'
O O 0.0106 0.0060 'International Tables Vol C Tables 4.2.6.8 and 6.1.1.4'
P P 0.1023 0.0942 'International Tables Vol C Tables 4.2.6.8 and 6.1.1.4'

loop_
_geom_angle_atom_site_label_1
_geom_angle_atom_site_label_2
_geom_angle_atom_site_label_3
_geom_angle
_geom_angle_site_symmetry_1
_geom_angle_site_symmetry_3
_geom_angle_publ_flag
O1 P1 C1 113.96(7) . . ?
O1 P1 C11 107.19(7) . . ?
C1 P1 C11 101.59(7) . . ?
O1 P1 B1 122.24(7) . . ?
C1 P1 B1 96.03(7) . . ?
C11 P1 B1 113.70(7) . . ?
C3 B1 C17 116.95(13) . . ?
C3 B1 C23 109.58(12) . . ?
C17 B1 C23 111.39(13) . . ?
C3 B1 P1 96.67(10) . . ?
C17 B1 P1 114.55(11) . . ?
C23 B1 P1 106.44(10) . . ?
O1 Na1 O1 89.25(4) . 3_666 ?
O1 Na1 O2 130.96(6) . . ?
O1 Na1 O2 108.66(5) 3_666 . ?
O1 Na1 O3 109.61(5) . . ?
O1 Na1 O3 106.69(5) 3_666 . ?
O2 Na1 O3 108.05(6) . . ?
O1 Na1 Na1 44.96(3) . 3_666 ?
O1 Na1 Na1 44.29(3) 3_666 3_666 ?
O2 Na1 Na1 133.15(5) . 3_666 ?
O3 Na1 Na1 115.94(5) . 3_666 ?
P1 O1 Na1 132.27(7) . . ?
P1 O1 Na1 136.39(7) . 3_666 ?
Na1 O1 Na1 90.75(4) . 3_666 ?
C10 C1 C2 120.85(15) . . ?
C10 C1 P1 129.55(13) . . ?
C2 C1 P1 109.42(12) . . ?
C29 O2 C32 107.96(16) . . ?
C29 O2 Na1 122.87(13) . . ?
C32 O2 Na1 128.95(12) . . ?
C7 C2 C1 119.44(16) . . ?
C7 C2 C3 123.11(15) . . ?
C1 C2 C3 117.43(14) . . ?
C4 C3 C2 115.83(15) . . ?
C4 C3 B1 126.98(16) . . ?
C2 C3 B1 116.92(13) . . ?
C36 O3 C33 104.03(17) . . ?
C36 O3 Na1 139.16(14) . . ?
C33 O3 Na1 116.16(13) . . ?
C3 C4 C5 121.88(18) . . ?
C3 C4 H4 119.1 . . ?
C5 C4 H4 119.1 . . ?
C6 C5 C4 121.57(17) . . ?
C6 C5 H5 119.2 . . ?
C4 C5 H5 119.2 . . ?
C8 C7 C6 124.45(17) . . ?
C8 C7 C2 118.06(17) . . ?
C6 C7 C2 117.49(18) . . ?
C5 C6 C7 120.05(17) . . ?
C5 C6 H6 120.0 . . ?
C7 C6 H6 120.0 . . ?
C8 C9 C10 120.50(18) . . ?
C8 C9 H9 119.7 . . ?
C10 C9 H9 119.7 . . ?
C9 C8 C7 121.52(16) . . ?
C9 C8 H8 119.2 . . ?
C7 C8 H8 119.2 . . ?
C1 C10 C9 119.60(17) . . ?
C1 C10 H10 120.2 . . ?
C9 C10 H10 120.2 . . ?
C16 C11 C12 118.80(15) . . ?
C16 C11 P1 118.80(12) . . ?
C12 C11 P1 122.26(13) . . ?
C13 C12 C11 120.42(18) . . ?
C13 C12 H12 119.8 . . ?
C11 C12 H12 119.8 . . ?
C14 C13 C12 120.30(19) . . ?
C14 C13 H13 119.9 . . ?
C12 C13 H13 119.9 . . ?
C13 C14 C15 119.90(18) . . ?
C13 C14 H14 120.1 . . ?
C15 C14 H14 120.1 . . ?
C14 C15 C16 120.3(2) . . ?
C14 C15 H15 119.9 . . ?
C16 C15 H15 119.9 . . ?
C15 C16 C11 120.26(18) . . ?
C15 C16 H16 119.9 . . ?
C11 C16 H16 119.9 . . ?
C18 C17 C22 109.21(14) . . ?
C18 C17 B1 117.55(14) . . ?
C22 C17 B1 112.23(13) . . ?
C18 C17 H17 105.6 . . ?
C22 C17 H17 105.6 . . ?
B1 C17 H17 105.6 . . ?
C17 C18 C19 111.71(15) . . ?
C17 C18 H18A 109.3 . . ?
C19 C18 H18A 109.3 . . ?
C17 C18 H18B 109.3 . . ?
C19 C18 H18B 109.3 . . ?
H18A C18 H18B 107.9 . . ?
C20 C19 C18 110.76(16) . . ?
C20 C19 H19A 109.5 . . ?
C18 C19 H19A 109.5 . . ?
C20 C19 H19B 109.5 . . ?
C18 C19 H19B 109.5 . . ?
H19A C19 H19B 108.1 . . ?
C19 C20 C21 110.42(16) . . ?
C19 C20 H20A 109.6 . . ?
C21 C20 H20A 109.6 . . ?
C19 C20 H20B 109.6 . . ?
C21 C20 H20B 109.6 . . ?
H20A C20 H20B 108.1 . . ?
C20 C21 C22 111.54(16) . . ?
C20 C21 H21A 109.3 . . ?
C22 C21 H21A 109.3 . . ?
C20 C21 H21B 109.3 . . ?
C22 C21 H21B 109.3 . . ?
H21A C21 H21B 108.0 . . ?
C21 C22 C17 113.95(15) . . ?
C21 C22 H22A 108.8 . . ?
C17 C22 H22A 108.8 . . ?
C21 C22 H22B 108.8 . . ?
C17 C22 H22B 108.8 . . ?
H22A C22 H22B 107.7 . . ?
C24 C23 C28 107.07(14) . . ?
C24 C23 B1 112.87(13) . . ?
C28 C23 B1 115.23(14) . . ?
C24 C23 H23 107.1 . . ?
C28 C23 H23 107.1 . . ?
B1 C23 H23 107.1 . . ?
C25 C24 C23 112.88(16) . . ?
C25 C24 H24A 109.0 . . ?
C23 C24 H24A 109.0 . . ?
C25 C24 H24B 109.0 . . ?
C23 C24 H24B 109.0 . . ?
H24A C24 H24B 107.8 . . ?
C26 C25 C24 112.38(16) . . ?
C26 C25 H25A 109.1 . . ?
C24 C25 H25A 109.1 . . ?
C26 C25 H25B 109.1 . . ?
C24 C25 H25B 109.1 . . ?
H25A C25 H25B 107.9 . . ?
C27 C26 C25 110.85(16) . . ?
C27 C26 H26A 109.5 . . ?
C25 C26 H26A 109.5 . . ?
C27 C26 H26B 109.5 . . ?
C25 C26 H26B 109.5 . . ?
H26A C26 H26B 108.1 . . ?
C26 C27 C28 111.22(18) . . ?
C26 C27 H27A 109.4 . . ?
C28 C27 H27A 109.4 . . ?
C26 C27 H27B 109.4 . . ?
C28 C27 H27B 109.4 . . ?
H27A C27 H27B 108.0 . . ?
C27 C28 C23 112.42(17) . . ?
C27 C28 H28A 109.1 . . ?
C23 C28 H28A 109.1 . . ?
C27 C28 H28B 109.1 . . ?
C23 C28 H28B 109.1 . . ?
H28A C28 H28B 107.9 . . ?
O2 C29 C30 107.4(2) . . ?
O2 C29 H29A 110.2 . . ?
C30 C29 H29A 110.2 . . ?
O2 C29 H29B 110.2 . . ?
C30 C29 H29B 110.2 . . ?
H29A C29 H29B 108.5 . . ?
C31 C30 C29 104.5(2) . . ?
C31 C30 H30A 110.8 . . ?
C29 C30 H30A 110.8 . . ?
C31 C30 H30B 110.8 . . ?
C29 C30 H30B 110.8 . . ?
H30A C30 H30B 108.9 . . ?
C30 C31 C32 103.7(2) . . ?
C30 C31 H31A 111.0 . . ?
C32 C31 H31A 111.0 . . ?
C30 C31 H31B 111.0 . . ?
C32 C31 H31B 111.0 . . ?
H31A C31 H31B 109.0 . . ?
O2 C32 C31 103.9(2) . . ?
O2 C32 H32A 111.0 . . ?
C31 C32 H32A 111.0 . . ?
O2 C32 H32B 111.0 . . ?
C31 C32 H32B 111.0 . . ?
H32A C32 H32B 109.0 . . ?
O3 C33 C34 105.9(2) . . ?
O3 C33 H33A 110.6 . . ?
C34 C33 H33A 110.6 . . ?
O3 C33 H33B 110.6 . . ?
C34 C33 H33B 110.6 . . ?
H33A C33 H33B 108.7 . . ?
C33 C34 C35 102.5(2) . . ?
C33 C34 H34A 111.3 . . ?
C35 C34 H34A 111.3 . . ?
C33 C34 H34B 111.3 . . ?
C35 C34 H34B 111.3 . . ?
H34A C34 H34B 109.2 . . ?
C34 C35 C36 105.0(2) . . ?
C34 C35 H35A 110.8 . . ?
C36 C35 H35A 110.8 . . ?
C34 C35 H35B 110.8 . . ?
C36 C35 H35B 110.8 . . ?
H35A C35 H35B 108.8 . . ?
O3 C36 C35 105.7(2) . . ?
O3 C36 H36A 110.6 . . ?
C35 C36 H36A 110.6 . . ?
O3 C36 H36B 110.6 . . ?
C35 C36 H36B 110.6 . . ?
H36A C36 H36B 108.7 . . ?

loop_
_geom_bond_atom_site_label_1
_geom_bond_atom_site_label_2
_geom_bond_distance
_geom_bond_site_symmetry_2
_geom_bond_publ_flag
P1 O1 1.5306(11) . ?
P1 C1 1.8140(16) . ?
P1 C11 1.8280(16) . ?
P1 B1 2.0058(17) . ?
B1 C3 1.626(2) . ?
B1 C17 1.638(2) . ?
B1 C23 1.664(2) . ?
Na1 O1 2.2439(12) . ?
Na1 O1 2.2708(12) 3_666 ?
Na1 O2 2.3127(15) . ?
Na1 O3 2.3442(15) . ?
Na1 Na1 3.2132(13) 3_666 ?
C1 C10 1.373(2) . ?
C1 C2 1.422(2) . ?
O2 C29 1.427(2) . ?
O2 C32 1.430(3) . ?
C2 C7 1.422(2) . ?
C2 C3 1.435(2) . ?
C3 C4 1.381(2) . ?
O3 C36 1.416(3) . ?
O3 C33 1.432(3) . ?
C4 C5 1.418(3) . ?
C4 H4 0.9500 . ?
C5 C6 1.362(3) . ?
C5 H5 0.9500 . ?
C7 C8 1.415(3) . ?
C7 C6 1.418(3) . ?
C6 H6 0.9500 . ?
C9 C8 1.368(3) . ?
C9 C10 1.414(2) . ?
C9 H9 0.9500 . ?
C8 H8 0.9500 . ?
C10 H10 0.9500 . ?
C11 C16 1.390(2) . ?
C11 C12 1.393(2) . ?
C12 C13 1.387(3) . ?
C12 H12 0.9500 . ?
C13 C14 1.375(3) . ?
C13 H13 0.9500 . ?
C14 C15 1.380(3) . ?
C14 H14 0.9500 . ?
C15 C16 1.390(3) . ?
C15 H15 0.9500 . ?
C16 H16 0.9500 . ?
C17 C18 1.534(2) . ?
C17 C22 1.537(2) . ?
C17 H17 1.0000 . ?
C18 C19 1.535(2) . ?
C18 H18A 0.9900 . ?
C18 H18B 0.9900 . ?
C19 C20 1.517(3) . ?
C19 H19A 0.9900 . ?
C19 H19B 0.9900 . ?
C20 C21 1.522(3) . ?
C20 H20A 0.9900 . ?
C20 H20B 0.9900 . ?
C21 C22 1.528(2) . ?
C21 H21A 0.9900 . ?
C21 H21B 0.9900 . ?
C22 H22A 0.9900 . ?
C22 H22B 0.9900 . ?
C23 C24 1.530(2) . ?
C23 C28 1.531(2) . ?
C23 H23 1.0000 . ?
C24 C25 1.527(3) . ?
C24 H24A 0.9900 . ?
C24 H24B 0.9900 . ?
C25 C26 1.519(3) . ?
C25 H25A 0.9900 . ?
C25 H25B 0.9900 . ?
C26 C27 1.518(3) . ?
C26 H26A 0.9900 . ?
C26 H26B 0.9900 . ?
C27 C28 1.529(3) . ?
C27 H27A 0.9900 . ?
C27 H27B 0.9900 . ?
C28 H28A 0.9900 . ?
C28 H28B 0.9900 . ?
C29 C30 1.493(4) . ?
C29 H29A 0.9900 . ?
C29 H29B 0.9900 . ?
C30 C31 1.438(4) . ?
C30 H30A 0.9900 . ?
C30 H30B 0.9900 . ?
C31 C32 1.512(4) . ?
C31 H31A 0.9900 . ?
C31 H31B 0.9900 . ?
C32 H32A 0.9900 . ?
C32 H32B 0.9900 . ?
C33 C34 1.490(4) . ?
C33 H33A 0.9900 . ?
C33 H33B 0.9900 . ?
C34 C35 1.516(4) . ?
C34 H34A 0.9900 . ?
C34 H34B 0.9900 . ?
C35 C36 1.526(4) . ?
C35 H35A 0.9900 . ?
C35 H35B 0.9900 . ?
C36 H36A 0.9900 . ?
C36 H36B 0.9900 . ?
